data_4309416
loop_
_publ_author_name
'Motoki Takuma'
'Yasuhiro Ohki'
'Kazuyuki Tatsumi'

_publ_section_title
;
Sulfido-Bridged Dinuclear Molybdenum-Copper Complexes Related to the
Active Site of CO Dehydrogenase:
[(dithiolate)Mo(O)S2Cu(SAr)]2- (dithiolate = 1,2-S2C6H4, 1,2-S2C6H2-3,6-Cl2,
1,2-S2C2H4)
;
_journal_name_full 'Inorganic Chemistry'
_journal_page_first 6034
_journal_page_last 6043
_journal_paper_doi 10.1021/ic050294v
_journal_volume 44
_journal_year 2005
_chemical_formula_sum 'C24 H49 Cu Mo N2 O S5'
_chemical_formula_weight 701.45
_space_group_IT_number 61
_symmetry_cell_setting orthorhombic
_symmetry_Int_Tables_number 61
_symmetry_space_group_name_Hall '-P 2ac 2ab'
_symmetry_space_group_name_H-M 'P b c a'
_cell_angle_alpha 90
_cell_angle_beta 90
_cell_angle_gamma 90
_cell_formula_units_Z 8
_cell_length_a 15.047(3)
_cell_length_b 14.072(2)
_cell_length_c 30.353(5)
_cell_measurement_reflns_used 9484
_cell_measurement_temperature 173.2
_cell_measurement_theta_max 27.5
_cell_measurement_theta_min 3.0
_cell_volume 6427.0(19)
_computing_cell_refinement CRYSTALCLEAR
_computing_data_collection CRYSTALCLEAR
_computing_data_reduction 'teXsan Ver. 1.11'
_computing_publication_material 'teXsan Ver. 1.11'
_computing_structure_refinement 'teXsan Ver. 1.10'
_computing_structure_solution SIR92
_diffrn_detector_area_resol_mean 14.63
_diffrn_measured_fraction_theta_full 0.4224
_diffrn_measured_fraction_theta_max 0.4224
_diffrn_measurement_device_type 'Rigaku/MSC Mercury CCD'
_diffrn_measurement_method \w
_diffrn_radiation_type 'Mo K\a'
_diffrn_radiation_wavelength 0.7107
_diffrn_reflns_av_R_equivalents 0.060
_diffrn_reflns_limit_h_max 19
_diffrn_reflns_limit_h_min -19
_diffrn_reflns_limit_k_max 13
_diffrn_reflns_limit_k_min -12
_diffrn_reflns_limit_l_max 38
_diffrn_reflns_limit_l_min -38
_diffrn_reflns_number 20236
_diffrn_reflns_theta_full 27.44
_diffrn_reflns_theta_max 27.44
_exptl_absorpt_coefficient_mu 1.396
_exptl_absorpt_correction_T_max 0.933
_exptl_absorpt_correction_T_min 0.661
_exptl_absorpt_correction_type multi-scan
_exptl_absorpt_process_details '(Jacobson, 1998)'
_exptl_crystal_colour purple
_exptl_crystal_density_diffrn 1.450
_exptl_crystal_density_method 'not measured'
_exptl_crystal_description Plate
_exptl_crystal_size_max 0.100
_exptl_crystal_size_mid 0.100
_exptl_crystal_size_min 0.050
_refine_diff_density_max 1.34
_refine_diff_density_min -0.85
_refine_ls_extinction_method none
_refine_ls_goodness_of_fit_ref 1.734
_refine_ls_hydrogen_treatment noref
_refine_ls_number_parameters 307
_refine_ls_number_reflns 3105
_refine_ls_R_factor_gt 0.0800
_refine_ls_shift/su_max 0.0004
_refine_ls_structure_factor_coef F
_refine_ls_weighting_details 'w = 1/[\s^2^(Fo) + 0.00010|Fo|^2^]'
_refine_ls_weighting_scheme calc
_refine_ls_wR_factor_ref 0.0893
_reflns_number_gt 3080
_reflns_number_total 3105
_reflns_threshold_expression F^2^>2.0\s(F^2^)
_cod_data_source_file ic050294vsi20050520_025114_11.cif
_cod_data_source_block (Et4N)2[(1,2-S2C2H4)Mo(O)S2Cu(SPh)]
_cod_original_cell_volume 6427(3)
_cod_original_formula_sum 'C24 H49 Cu N2 Mo O S5 '
_cod_database_code 4309416

loop_
_symmetry_equiv_pos_as_xyz
x,y,z
1/2+x,1/2-y,-z
-x,1/2+y,1/2-z
1/2-x,-y,1/2+z
-x,-y,-z
1/2-x,1/2+y,z
x,1/2-y,1/2+z
1/2+x,y,1/2-z

loop_
_atom_site_label
_atom_site_type_symbol
_atom_site_fract_x
_atom_site_fract_y
_atom_site_fract_z
_atom_site_U_iso_or_equiv
_atom_site_adp_type
_atom_site_occupancy
_atom_site_calc_flag
_atom_site_refinement_flags
_atom_site_disorder_assembly
_atom_site_disorder_group
Mo Mo 0.91020(8) 0.12898(7) 0.61142(4) 0.0253(3) Uani 1.00 d . . .
Cu Cu 1.0400(1) 0.2467(1) 0.62660(5) 0.0268(4) Uani 1.00 d . . .
S(1) S 0.8686(2) -0.0161(2) 0.6510(1) 0.0331(10) Uani 1.00 d . . .
S(2) S 0.7563(2) 0.1670(2) 0.6304(1) 0.0366(10) Uani 1.00 d . . .
S(3) S 0.9095(2) 0.2934(2) 0.6043(1) 0.0285(9) Uani 1.00 d . . .
S(4) S 1.0434(2) 0.0964(2) 0.6452(1) 0.0328(10) Uani 1.00 d . . .
S(5) S 1.1605(2) 0.3299(2) 0.6366(1) 0.035(1) Uani 1.00 d . . .
O O 0.9160(7) 0.0897(6) 0.5588(3) 0.033(3) Uani 1.00 d . . .
N(1) N 1.1421(8) 0.1902(7) 0.4912(4) 0.035(3) Uani 1.00 d . . .
N(2) N 0.9243(7) 0.3244(7) 0.7571(3) 0.026(3) Uani 1.00 d . . .
C(1) C 0.751(1) -0.026(1) 0.6375(5) 0.041(4) Uani 1.00 d . . .
C(2) C 0.7028(9) 0.0581(9) 0.6513(5) 0.036(4) Uani 1.00 d . . .
C(3) C 1.1424(9) 0.4524(9) 0.6286(4) 0.031(4) Uani 1.00 d . . .
C(4) C 1.2173(10) 0.5117(9) 0.6312(5) 0.040(4) Uani 1.00 d . . .
C(5) C 1.2152(10) 0.6097(8) 0.6241(5) 0.036(4) Uani 1.00 d . . .
C(6) C 1.128(1) 0.6505(9) 0.6198(4) 0.039(4) Uani 1.00 d . . .
C(7) C 1.0537(9) 0.5918(9) 0.6184(5) 0.036(4) Uani 1.00 d . . .
C(8) C 1.0589(8) 0.4951(8) 0.6236(4) 0.026(4) Uani 1.00 d . . .
C(9) C 1.233(1) 0.223(1) 0.4783(5) 0.050(5) Uani 1.00 d . . .
C(10) C 1.291(1) 0.257(1) 0.5158(5) 0.074(6) Uani 1.00 d . . .
C(11) C 1.087(1) 0.268(1) 0.5123(5) 0.057(5) Uani 1.00 d . . .
C(12) C 1.077(2) 0.356(1) 0.4846(8) 0.12(1) Uani 1.00 d . . .
C(13) C 1.147(1) 0.115(1) 0.5254(5) 0.055(5) Uani 1.00 d . . .
C(14) C 1.208(1) 0.030(1) 0.5137(7) 0.077(7) Uani 1.00 d . . .
C(15) C 1.100(1) 0.154(1) 0.4478(4) 0.048(5) Uani 1.00 d . . .
C(16) C 1.005(1) 0.129(1) 0.4502(6) 0.057(5) Uani 1.00 d . . .
C(17) C 0.8573(9) 0.3736(9) 0.7856(4) 0.031(4) Uani 1.00 d . . .
C(18) C 0.782(1) 0.417(1) 0.7606(5) 0.055(6) Uani 1.00 d . . .
C(19) C 0.8841(9) 0.2436(9) 0.7324(5) 0.037(4) Uani 1.00 d . . .
C(20) C 0.830(1) 0.1728(9) 0.7595(5) 0.042(5) Uani 1.00 d . . .
C(21) C 0.9979(10) 0.2894(9) 0.7887(5) 0.033(4) Uani 1.00 d . . .
C(22) C 1.076(1) 0.2437(10) 0.7676(6) 0.051(5) Uani 1.00 d . . .
C(23) C 0.9616(10) 0.3908(8) 0.7231(4) 0.030(4) Uani 1.00 d . . .
C(24) C 1.008(1) 0.477(1) 0.7413(5) 0.053(5) Uani 1.00 d . . .
H(1) H 0.7449 -0.0337 0.6059 0.0498 Uiso 1.00 calc . . .
H(2) H 0.7267 -0.0812 0.6523 0.0498 Uiso 1.00 calc . . .
H(3) H 0.7012 0.0603 0.6832 0.0434 Uiso 1.00 calc . . .
H(4) H 0.6426 0.0547 0.6400 0.0434 Uiso 1.00 calc . . .
H(5) H 1.2740 0.4828 0.6385 0.0476 Uiso 1.00 calc . . .
H(6) H 1.2689 0.6476 0.6222 0.0427 Uiso 1.00 calc . . .
H(7) H 1.1216 0.7189 0.6178 0.0472 Uiso 1.00 calc . . .
H(8) H 0.9959 0.6205 0.6135 0.0427 Uiso 1.00 calc . . .
H(9) H 1.0053 0.4568 0.6239 0.0308 Uiso 1.00 calc . . .
H(10) H 1.2634 0.1711 0.4638 0.0601 Uiso 1.00 calc . . .
H(11) H 1.2265 0.2758 0.4578 0.0601 Uiso 1.00 calc . . .
H(12) H 1.2986 0.2054 0.5368 0.0885 Uiso 1.00 calc . . .
H(13) H 1.3485 0.2759 0.5044 0.0885 Uiso 1.00 calc . . .
H(14) H 1.2629 0.3104 0.5302 0.0885 Uiso 1.00 calc . . .
H(15) H 1.0278 0.2425 0.5179 0.0679 Uiso 1.00 calc . . .
H(16) H 1.1144 0.2854 0.5399 0.0679 Uiso 1.00 calc . . .
H(17) H 1.1355 0.3823 0.4786 0.1386 Uiso 1.00 calc . . .
H(18) H 1.0483 0.3398 0.4570 0.1386 Uiso 1.00 calc . . .
H(19) H 1.0415 0.4023 0.5003 0.1386 Uiso 1.00 calc . . .
H(20) H 1.1685 0.1440 0.5523 0.0657 Uiso 1.00 calc . . .
H(21) H 1.0870 0.0912 0.5302 0.0657 Uiso 1.00 calc . . .
H(22) H 1.2072 -0.0157 0.5376 0.0926 Uiso 1.00 calc . . .
H(23) H 1.1867 -0.0001 0.4869 0.0926 Uiso 1.00 calc . . .
H(24) H 1.2682 0.0526 0.5092 0.0926 Uiso 1.00 calc . . .
H(25) H 1.1064 0.2042 0.4259 0.0580 Uiso 1.00 calc . . .
H(26) H 1.1325 0.0986 0.4384 0.0580 Uiso 1.00 calc . . .
H(27) H 0.9703 0.1842 0.4590 0.0687 Uiso 1.00 calc . . .
H(28) H 0.9845 0.1073 0.4215 0.0687 Uiso 1.00 calc . . .
H(29) H 0.9964 0.0785 0.4716 0.0687 Uiso 1.00 calc . . .
H(30) H 0.8333 0.3276 0.8062 0.0378 Uiso 1.00 calc . . .
H(31) H 0.8873 0.4238 0.8017 0.0378 Uiso 1.00 calc . . .
H(32) H 0.7413 0.4474 0.7810 0.0666 Uiso 1.00 calc . . .
H(33) H 0.8046 0.4633 0.7399 0.0666 Uiso 1.00 calc . . .
H(34) H 0.7504 0.3673 0.7446 0.0666 Uiso 1.00 calc . . .
H(35) H 0.8451 0.2699 0.7100 0.0438 Uiso 1.00 calc . . .
H(36) H 0.9320 0.2089 0.7183 0.0438 Uiso 1.00 calc . . .
H(37) H 0.7803 0.2053 0.7731 0.0502 Uiso 1.00 calc . . .
H(38) H 0.8082 0.1227 0.7404 0.0502 Uiso 1.00 calc . . .
H(39) H 0.8675 0.1454 0.7822 0.0502 Uiso 1.00 calc . . .
H(40) H 1.0192 0.3438 0.8053 0.0398 Uiso 1.00 calc . . .
H(41) H 0.9715 0.2437 0.8088 0.0398 Uiso 1.00 calc . . .
H(42) H 1.0562 0.1884 0.7511 0.0610 Uiso 1.00 calc . . .
H(43) H 1.1041 0.2885 0.7478 0.0610 Uiso 1.00 calc . . .
H(44) H 1.1177 0.2241 0.7901 0.0610 Uiso 1.00 calc . . .
H(45) H 1.0039 0.3555 0.7054 0.0355 Uiso 1.00 calc . . .
H(46) H 0.9130 0.4124 0.7047 0.0355 Uiso 1.00 calc . . .
H(47) H 1.0584 0.4573 0.7592 0.0636 Uiso 1.00 calc . . .
H(48) H 1.0294 0.5163 0.7171 0.0636 Uiso 1.00 calc . . .
H(49) H 0.9672 0.5136 0.7592 0.0636 Uiso 1.00 calc . . .

loop_
_atom_site_aniso_label
_atom_site_aniso_U_11
_atom_site_aniso_U_22
_atom_site_aniso_U_33
_atom_site_aniso_U_12
_atom_site_aniso_U_13
_atom_site_aniso_U_23
Mo 0.0234(5) 0.0304(6) 0.0219(5) -0.0023(5) 0.0000(5) -0.0009(5)
Cu 0.0219(8) 0.0291(8) 0.0295(8) -0.0009(7) -0.0005(8) -0.0010(7)
S(1) 0.031(2) 0.038(2) 0.031(2) -0.003(2) 0.003(2) 0.007(2)
S(2) 0.024(2) 0.050(2) 0.036(2) 0.005(2) 0.003(2) 0.012(2)
S(3) 0.021(2) 0.026(2) 0.038(2) 0.000(1) -0.004(2) 0.002(1)
S(4) 0.024(2) 0.037(2) 0.038(2) -0.001(1) -0.003(2) 0.003(1)
S(5) 0.023(2) 0.038(2) 0.045(2) -0.003(2) -0.002(2) -0.005(2)
O 0.046(6) 0.038(5) 0.017(5) -0.009(4) 0.000(5) -0.011(4)
N(1) 0.033(7) 0.052(7) 0.021(6) -0.008(6) 0.008(6) -0.003(5)
N(2) 0.023(6) 0.036(6) 0.017(5) 0.001(5) -0.001(5) -0.002(4)
C(1) 0.031(8) 0.052(8) 0.042(10) -0.012(7) 0.001(7) -0.005(7)
C(2) 0.025(8) 0.034(8) 0.049(9) -0.001(6) -0.007(7) -0.003(6)
C(3) 0.025(8) 0.046(8) 0.023(7) 0.007(6) 0.000(7) -0.011(6)
C(4) 0.035(8) 0.038(9) 0.046(9) 0.002(6) -0.027(8) -0.022(7)
C(5) 0.037(8) 0.019(8) 0.051(10) 0.000(6) -0.024(7) -0.014(6)
C(6) 0.06(1) 0.037(8) 0.022(8) -0.008(7) 0.003(7) 0.003(6)
C(7) 0.030(8) 0.042(9) 0.035(9) 0.004(6) 0.003(7) 0.006(6)
C(8) 0.025(7) 0.026(8) 0.026(7) -0.008(5) -0.009(6) -0.007(5)
C(9) 0.04(1) 0.073(10) 0.033(9) -0.025(8) -0.001(8) 0.011(8)
C(10) 0.07(1) 0.11(1) 0.04(1) -0.06(1) -0.014(10) 0.02(1)
C(11) 0.07(1) 0.07(1) 0.030(9) 0.023(10) -0.004(9) -0.007(8)
C(12) 0.17(3) 0.08(1) 0.09(2) 0.02(2) -0.06(2) -0.02(1)
C(13) 0.029(9) 0.10(1) 0.039(9) -0.005(9) -0.014(7) 0.007(9)
C(14) 0.08(2) 0.06(1) 0.09(2) -0.01(1) -0.04(1) -0.01(1)
C(15) 0.05(1) 0.08(1) 0.019(7) 0.001(8) -0.007(7) -0.015(7)
C(16) 0.032(9) 0.09(1) 0.05(1) -0.001(9) -0.007(8) -0.005(10)
C(17) 0.036(8) 0.024(7) 0.034(8) -0.002(6) 0.012(6) -0.005(6)
C(18) 0.05(1) 0.07(1) 0.05(1) 0.025(9) 0.019(9) 0.003(8)
C(19) 0.033(8) 0.039(8) 0.037(8) -0.012(6) 0.000(7) -0.016(7)
C(20) 0.047(10) 0.029(8) 0.05(1) -0.011(7) -0.017(8) -0.005(7)
C(21) 0.034(8) 0.030(7) 0.035(8) -0.004(6) -0.006(7) 0.002(6)
C(22) 0.04(1) 0.037(9) 0.07(1) -0.016(7) -0.011(9) 0.010(8)
C(23) 0.043(9) 0.029(7) 0.017(7) -0.002(6) 0.007(6) -0.001(5)
C(24) 0.09(1) 0.032(8) 0.033(9) -0.018(8) 0.014(9) -0.004(7)

loop_
_atom_type_symbol
_atom_type_description
_atom_type_scat_dispersion_real
_atom_type_scat_dispersion_imag
_atom_type_scat_source
Mo Mo -1.683 0.686
;International Tables for Crystallography
(1992, Vol. C, Tables 4.2.6.8 and 6.1.1.1)
;
Cu Cu 0.320 1.265
;International Tables for Crystallography
(1992, Vol. C, Tables 4.2.6.8 and 6.1.1.1)
;
S S 0.125 0.123
;International Tables for Crystallography
(1992, Vol. C, Tables 4.2.6.8 and 6.1.1.1)
;
N N 0.006 0.003
;International Tables for Crystallography
(1992, Vol. C, Tables 4.2.6.8 and 6.1.1.1)
;
O O 0.011 0.006
;International Tables for Crystallography
(1992, Vol. C, Tables 4.2.6.8 and 6.1.1.1)
;
C C 0.003 0.002
;International Tables for Crystallography
(1992, Vol. C, Tables 4.2.6.8 and 6.1.1.1)
;
H H 0.000 0.000
;International Tables for Crystallography
(1992, Vol. C, Table 6.1.1.2)
;

loop_
_geom_angle_atom_site_label_1
_geom_angle_atom_site_label_2
_geom_angle_atom_site_label_3
_geom_angle
_geom_angle_site_symmetry_1
_geom_angle_site_symmetry_2
_geom_angle_site_symmetry_3
_geom_angle_publ_flag
Cu Mo S(1) 129.5(1) . . . yes
Cu Mo S(2) 122.0(1) . . . yes
Cu Mo S(3) 52.11(9) . . . yes
Cu Mo S(4) 52.63(9) . . . yes
Cu Mo O 109.7(3) . . . yes
S(1) Mo S(2) 79.9(1) . . . yes
S(1) Mo S(3) 150.9(1) . . . yes
S(1) Mo S(4) 80.7(1) . . . yes
S(1) Mo O 101.7(3) . . . yes
S(2) Mo S(3) 78.5(1) . . . yes
S(2) Mo S(4) 139.9(1) . . . yes
S(2) Mo O 110.1(3) . . . yes
S(3) Mo S(4) 104.1(1) . . . yes
S(3) Mo O 103.8(3) . . . yes
S(4) Mo O 108.1(3) . . . yes
Mo Cu S(3) 57.36(9) . . . yes
Mo Cu S(4) 56.5(1) . . . yes
Mo Cu S(5) 172.3(1) . . . yes
S(3) Cu S(4) 113.1(1) . . . yes
S(3) Cu S(5) 129.1(1) . . . yes
S(4) Cu S(5) 117.6(2) . . . yes
Mo S(1) C(1) 101.6(5) . . . yes
Mo S(2) C(2) 108.2(4) . . . yes
Mo S(3) Cu 70.5(1) . . . yes
Mo S(4) Cu 70.8(1) . . . yes
Cu S(5) C(3) 112.2(5) . . . yes
C(9) N(1) C(11) 112(1) . . . yes
C(9) N(1) C(13) 111(1) . . . yes
C(9) N(1) C(15) 104(1) . . . yes
C(11) N(1) C(13) 103(1) . . . yes
C(11) N(1) C(15) 111(1) . . . yes
C(13) N(1) C(15) 112(1) . . . yes
C(17) N(2) C(19) 111.8(10) . . . yes
C(17) N(2) C(21) 105.8(10) . . . yes
C(17) N(2) C(23) 111.2(9) . . . yes
C(19) N(2) C(21) 111.1(10) . . . yes
C(19) N(2) C(23) 106.2(10) . . . yes
C(21) N(2) C(23) 110(1) . . . yes
S(1) C(1) C(2) 111.1(10) . . . yes
S(2) C(2) C(1) 111(1) . . . yes
S(5) C(3) C(4) 116(1) . . . yes
S(5) C(3) C(8) 124(1) . . . yes
C(4) C(3) C(8) 118(1) . . . yes
C(3) C(4) C(5) 124(1) . . . yes
C(4) C(5) C(6) 115(1) . . . yes
C(5) C(6) C(7) 119(1) . . . yes
C(6) C(7) C(8) 122(1) . . . yes
C(3) C(8) C(7) 119(1) . . . yes
N(1) C(9) C(10) 115(1) . . . yes
N(1) C(11) C(12) 114(1) . . . yes
N(1) C(13) C(14) 114(1) . . . yes
N(1) C(15) C(16) 115(1) . . . yes
N(2) C(17) C(18) 113(1) . . . yes
N(2) C(19) C(20) 116(1) . . . yes
N(2) C(21) C(22) 115(1) . . . yes
N(2) C(23) C(24) 115(1) . . . yes

loop_
_geom_bond_atom_site_label_1
_geom_bond_atom_site_label_2
_geom_bond_distance
_geom_bond_site_symmetry_1
_geom_bond_site_symmetry_2
_geom_bond_publ_flag
Mo Cu 2.602(2) . . yes
Mo S(1) 2.451(3) . . yes
Mo S(2) 2.445(4) . . yes
Mo S(3) 2.324(3) . . yes
Mo S(4) 2.297(4) . . yes
Mo O 1.692(8) . . yes
Cu S(3) 2.178(4) . . yes
Cu S(4) 2.189(3) . . yes
Cu S(5) 2.180(4) . . yes
S(1) C(1) 1.82(2) . . yes
S(2) C(2) 1.84(1) . . yes
S(5) C(3) 1.76(1) . . yes
N(1) C(9) 1.50(2) . . yes
N(1) C(11) 1.52(2) . . yes
N(1) C(13) 1.48(2) . . yes
N(1) C(15) 1.55(2) . . yes
N(2) C(17) 1.50(2) . . yes
N(2) C(19) 1.49(2) . . yes
N(2) C(21) 1.55(2) . . yes
N(2) C(23) 1.50(2) . . yes
C(1) C(2) 1.45(2) . . yes
C(3) C(4) 1.40(2) . . yes
C(3) C(8) 1.40(2) . . yes
C(4) C(5) 1.40(2) . . yes
C(5) C(6) 1.43(2) . . yes
C(6) C(7) 1.40(2) . . yes
C(7) C(8) 1.37(2) . . yes
C(9) C(10) 1.50(2) . . yes
C(11) C(12) 1.51(3) . . yes
C(13) C(14) 1.56(2) . . yes
C(15) C(16) 1.48(2) . . yes
C(17) C(18) 1.50(2) . . yes
C(19) C(20) 1.53(2) . . yes
C(21) C(22) 1.48(2) . . yes
C(23) C(24) 1.51(2) . . yes

loop_
_geom_contact_atom_site_label_1
_geom_contact_atom_site_label_2
_geom_contact_distance
_geom_contact_site_symmetry_1
_geom_contact_site_symmetry_2
_geom_contact_publ_flag
Mo Cu 2.602(2) . . ?
Cu C(11) 3.55(2) . . ?
O C(16) 3.31(2) . 5_756 ?
O C(14) 3.34(2) . 5_756 ?
O C(15) 3.45(2) . 5_756 ?
O C(16) 3.60(2) . . ?

loop_
_geom_torsion_atom_site_label_1
_geom_torsion_atom_site_label_2
_geom_torsion_atom_site_label_3
_geom_torsion_atom_site_label_4
_geom_torsion
_geom_torsion_site_symmetry_1
_geom_torsion_site_symmetry_2
_geom_torsion_site_symmetry_3
_geom_torsion_site_symmetry_4
_geom_torsion_publ_flag
Mo Cu S(5) C(3) 150.8(9) . . . . yes
Mo S(1) C(1) C(2) -58(1) . . . . yes
Mo S(2) C(2) C(1) -19(1) . . . . yes
Mo S(3) Cu S(4) -9.6(1) . . . . yes
Mo S(3) Cu S(5) 174.9(2) . . . . yes
Mo S(4) Cu S(3) 9.7(2) . . . . yes
Mo S(4) Cu S(5) -174.2(1) . . . . yes
Cu Mo S(1) C(1) 155.8(5) . . . . yes
Cu Mo S(2) C(2) -141.5(5) . . . . yes
Cu S(3) Mo S(1) 104.9(3) . . . . yes
Cu S(3) Mo S(2) 147.5(1) . . . . yes
Cu S(3) Mo S(4) 8.7(1) . . . . yes
Cu S(3) Mo O -104.4(4) . . . . yes
Cu S(4) Mo S(1) -159.3(1) . . . . yes
Cu S(4) Mo S(2) -97.4(2) . . . . yes
Cu S(4) Mo S(3) -8.6(1) . . . . yes
Cu S(4) Mo O 101.3(3) . . . . yes
Cu S(5) C(3) C(4) -175.7(10) . . . . yes
Cu S(5) C(3) C(8) 10(1) . . . . yes
S(1) Mo Cu S(3) -142.6(2) . . . . yes
S(1) Mo Cu S(4) 26.8(2) . . . . yes
S(1) Mo Cu S(5) 68.5(10) . . . . yes
S(1) Mo S(2) C(2) -11.0(5) . . . . yes
S(1) C(1) C(2) S(2) 51(1) . . . . yes
S(2) Mo Cu S(3) -38.3(2) . . . . yes
S(2) Mo Cu S(4) 131.1(2) . . . . yes
S(2) Mo Cu S(5) 172.8(9) . . . . yes
S(2) Mo S(1) C(1) 32.4(5) . . . . yes
S(3) Mo Cu S(4) 169.4(2) . . . . yes
S(3) Mo Cu S(5) -148.9(10) . . . . yes
S(3) Mo S(1) C(1) 74.8(6) . . . . yes
S(3) Mo S(2) C(2) -171.5(5) . . . . yes
S(3) Cu Mo S(4) -169.4(2) . . . . yes
S(3) Cu Mo O 92.4(3) . . . . yes
S(3) Cu S(5) C(3) 4.9(6) . . . . yes
S(4) Mo Cu S(5) 41.7(10) . . . . yes
S(4) Mo S(1) C(1) 177.1(5) . . . . yes
S(4) Mo S(2) C(2) -73.2(5) . . . . yes
S(4) Cu Mo O -98.2(3) . . . . yes
S(4) Cu S(5) C(3) -170.5(5) . . . . yes
S(5) Cu Mo O -56(1) . . . . yes
S(5) C(3) C(4) C(5) 177(1) . . . . yes
S(5) C(3) C(8) C(7) 178(1) . . . . yes
O Mo S(1) C(1) -76.2(6) . . . . yes
O Mo S(2) C(2) 87.9(6) . . . . yes
C(3) C(4) C(5) C(6) 8(2) . . . . yes
C(3) C(8) C(7) C(6) -3(2) . . . . yes
C(4) C(3) C(8) C(7) 4(2) . . . . yes
C(4) C(5) C(6) C(7) -6(2) . . . . yes
C(5) C(4) C(3) C(8) -7(2) . . . . yes
C(5) C(6) C(7) C(8) 3(2) . . . . yes
C(9) N(1) C(11) C(12) 55(1) . . . . yes
C(9) N(1) C(13) C(14) -52(1) . . . . yes
C(9) N(1) C(15) C(16) -172(1) . . . . yes
C(10) C(9) N(1) C(11) 61(1) . . . . yes
C(10) C(9) N(1) C(13) -54(1) . . . . yes
C(10) C(9) N(1) C(15) -176(1) . . . . yes
C(11) N(1) C(13) C(14) -174(1) . . . . yes
C(11) N(1) C(15) C(16) -49(1) . . . . yes
C(12) C(11) N(1) C(13) 176(1) . . . . yes
C(12) C(11) N(1) C(15) -62(1) . . . . yes
C(13) N(1) C(15) C(16) 66(1) . . . . yes
C(14) C(13) N(1) C(15) 64(1) . . . . yes
C(17) N(2) C(19) C(20) -50(1) . . . . yes
C(17) N(2) C(21) C(22) -175.9(10) . . . . yes
C(17) N(2) C(23) C(24) 59(1) . . . . yes
C(18) C(17) N(2) C(19) -61(1) . . . . yes
C(18) C(17) N(2) C(21) 177(1) . . . . yes
C(18) C(17) N(2) C(23) 57(1) . . . . yes
C(19) N(2) C(21) C(22) 62(1) . . . . yes
C(19) N(2) C(23) C(24) -178(1) . . . . yes
C(20) C(19) N(2) C(21) 67(1) . . . . yes
C(20) C(19) N(2) C(23) -171(1) . . . . yes
C(21) N(2) C(23) C(24) -57(1) . . . . yes
C(22) C(21) N(2) C(23) -55(1) . . . . yes
C(22) C(21) N(2) C(23) -55(1) . . . . yes
